data_4345467
loop_
_publ_author_name
'Concia, Alda Lisa'
'Beccia, Maria Rosa'
'Orio, Maylis'
'Ferre, Francine Terra'
'Scarpellini, Marciela'
'Biaso, Fr\'ed\'eric'
'Guigliarelli, Bruno'
'R\'eglier, Marius'
'Simaan, A. Jalila'

_publ_section_title
;
 Copper Complexes as Bioinspired Models for Lytic Polysaccharide
 Monooxygenases.
;
_journal_issue 3
_journal_name_full 'Inorganic chemistry'
_journal_page_first 1023
_journal_page_last 1026
_journal_paper_doi 10.1021/acs.inorgchem.6b02165
_journal_volume 56
_journal_year 2017
_chemical_formula_moiety 'C12 H14 Cu N4, F6 P'
_chemical_formula_sum 'C12 H14 Cu F6 N4 P'
_chemical_formula_weight 422.78
_space_group_crystal_system triclinic
_space_group_IT_number 2
_space_group_name_Hall '-P 1'
_space_group_name_H-M_alt 'P -1'
_symmetry_space_group_name_Hall '-P 1'
_symmetry_space_group_name_H-M 'P -1'
_atom_sites_solution_hydrogens mixed
_audit_creation_date 2015-10-29
_audit_creation_method
;
Olex2 1.2
(compiled 2015.09.30 svn.r3233 for OlexSys, GUI svn.r5103)
;
_cell_angle_alpha 85.611(3)
_cell_angle_beta 78.271(3)
_cell_angle_gamma 73.584(3)
_cell_formula_units_Z 2
_cell_length_a 8.8213(3)
_cell_length_b 9.0761(3)
_cell_length_c 9.9917(4)
_cell_measurement_reflns_used 6611
_cell_measurement_temperature 223.00(10)
_cell_measurement_theta_max 71.9540
_cell_measurement_theta_min 4.5070
_cell_volume 751.18(5)
_computing_cell_refinement
;
CrysAlisPro, Agilent Technologies,
Version 1.171.37.35 (release 13-08-2014 CrysAlis171 .NET)
(compiled Aug 13 2014,18:06:01)
;
_computing_data_collection
;
CrysAlisPro, Agilent Technologies,
Version 1.171.37.35 (release 13-08-2014 CrysAlis171 .NET)
(compiled Aug 13 2014,18:06:01)
;
_computing_data_reduction
;
CrysAlisPro, Agilent Technologies,
Version 1.171.37.35 (release 13-08-2014 CrysAlis171 .NET)
(compiled Aug 13 2014,18:06:01)
;
_computing_molecular_graphics 'Olex2 (Dolomanov et al., 2009)'
_computing_publication_material 'Olex2 (Dolomanov et al., 2009)'
_computing_structure_refinement 'ShelXL (Sheldrick, 2015)'
_computing_structure_solution 'ShelXS (Sheldrick, 2008)'
_diffrn_ambient_environment N~2~
_diffrn_ambient_temperature 223.00(10)
_diffrn_detector 'CCD plate'
_diffrn_detector_area_resol_mean 5.3048
_diffrn_detector_type AtlasS2
_diffrn_measured_fraction_theta_full 0.999
_diffrn_measured_fraction_theta_max 0.985
_diffrn_measurement_details
;
#__ type_ start__ end____ width___ exp.time_
  1 omega  -39.00   -5.00   1.0000    1.0000
omega____ theta____ kappa____ phi______ frames
    -      -37.3333  -57.0000 -120.0000 34

#__ type_ start__ end____ width___ exp.time_
  2 omega   11.00   44.00   1.0000    1.0000
omega____ theta____ kappa____ phi______ frames
    -        0.0000  -99.0000  -90.0000 33

#__ type_ start__ end____ width___ exp.time_
  3 omega   32.00   84.00   1.0000    1.0000
omega____ theta____ kappa____ phi______ frames
    -       37.3333 -125.0000    0.0000 52

#__ type_ start__ end____ width___ exp.time_
  4 omega   49.00   80.00   1.0000    1.0000
omega____ theta____ kappa____ phi______ frames
    -       37.3333  -99.0000    0.0000 31

#__ type_ start__ end____ width___ exp.time_
  5 omega   20.00  104.00   1.0000    1.0000
omega____ theta____ kappa____ phi______ frames
    -      109.5165  -94.0000    0.0000 84

#__ type_ start__ end____ width___ exp.time_
  6 omega   59.00  114.00   1.0000    1.0000
omega____ theta____ kappa____ phi______ frames
    -      109.5165 -111.0000  -90.0000 55

#__ type_ start__ end____ width___ exp.time_
  7 omega   37.00  102.00   1.0000    1.0000
omega____ theta____ kappa____ phi______ frames
    -      109.5165 -111.0000 -180.0000 65

#__ type_ start__ end____ width___ exp.time_
  8 omega   25.00   55.00   1.0000    1.0000
omega____ theta____ kappa____ phi______ frames
    -      109.5165 -111.0000  -90.0000 30

#__ type_ start__ end____ width___ exp.time_
  9 omega   32.00   98.00   1.0000    1.0000
omega____ theta____ kappa____ phi______ frames
    -      109.5165  -94.0000   90.0000 66

#__ type_ start__ end____ width___ exp.time_
 10 omega   45.00   85.00   1.0000    1.0000
omega____ theta____ kappa____ phi______ frames
    -       78.0000   52.0000  -17.3607 40

#__ type_ start__ end____ width___ exp.time_
 11 omega   72.00  148.00   1.0000    1.0000
omega____ theta____ kappa____ phi______ frames
    -       62.0000   66.0000  -66.3491 76

#__ type_ start__ end____ width___ exp.time_
 12 omega  115.00  149.00   1.0000    1.0000
omega____ theta____ kappa____ phi______ frames
    -       62.0000   68.0000  -35.7939 34

#__ type_ start__ end____ width___ exp.time_
 13 omega  112.00  138.00   1.0000    1.0000
omega____ theta____ kappa____ phi______ frames
    -      109.5165   77.0000  -30.0000 26

#__ type_ start__ end____ width___ exp.time_
 14 omega  131.00  157.00   1.0000    1.0000
omega____ theta____ kappa____ phi______ frames
    -      109.5165   77.0000    0.0000 26

#__ type_ start__ end____ width___ exp.time_
 15 omega  128.00  177.00   1.0000    1.0000
omega____ theta____ kappa____ phi______ frames
    -      109.5165  111.0000   60.0000 49

#__ type_ start__ end____ width___ exp.time_
 16 omega  108.00  139.00   1.0000    1.0000
omega____ theta____ kappa____ phi______ frames
    -      109.5165   45.0000  150.0000 31

#__ type_ start__ end____ width___ exp.time_
 17 omega  100.00  177.00   1.0000    1.0000
omega____ theta____ kappa____ phi______ frames
    -      109.5165   77.0000  150.0000 77

#__ type_ start__ end____ width___ exp.time_
 18 omega  101.00  173.00   1.0000    1.0000
omega____ theta____ kappa____ phi______ frames
    -      109.5165  111.0000  -30.0000 72

#__ type_ start__ end____ width___ exp.time_
 19 omega  109.00  145.00   1.0000    1.0000
omega____ theta____ kappa____ phi______ frames
    -       62.0000   72.0000 -176.6790 36

#__ type_ start__ end____ width___ exp.time_
 20 omega   99.00  145.00   1.0000    1.0000
omega____ theta____ kappa____ phi______ frames
    -      109.5165   77.0000  -90.0000 46

#__ type_ start__ end____ width___ exp.time_
 21 omega  140.00  176.00   1.0000    1.0000
omega____ theta____ kappa____ phi______ frames
    -      109.5165   77.0000 -180.0000 36

#__ type_ start__ end____ width___ exp.time_
 22 omega   79.00  120.00   1.0000    1.0000
omega____ theta____ kappa____ phi______ frames
    -      109.5165   61.0000    0.0000 41

#__ type_ start__ end____ width___ exp.time_
 23 omega   73.00   98.00   1.0000    1.0000
omega____ theta____ kappa____ phi______ frames
    -      109.5165   61.0000   60.0000 25

#__ type_ start__ end____ width___ exp.time_
 24 omega   77.00  104.00   1.0000    1.0000
omega____ theta____ kappa____ phi______ frames
    -      109.5165   61.0000   30.0000 27

#__ type_ start__ end____ width___ exp.time_
 25 omega   70.00   96.00   1.0000    1.0000
omega____ theta____ kappa____ phi______ frames
    -      109.5165   77.0000    0.0000 26

#__ type_ start__ end____ width___ exp.time_
 26 omega   71.00   96.00   1.0000    1.0000
omega____ theta____ kappa____ phi______ frames
    -      109.5165   77.0000  -30.0000 25

#__ type_ start__ end____ width___ exp.time_
 27 omega   73.00  176.00   1.0000    1.0000
omega____ theta____ kappa____ phi______ frames
    -      109.5165   77.0000  -60.0000 103

#__ type_ start__ end____ width___ exp.time_
 28 omega   74.00  101.00   1.0000    1.0000
omega____ theta____ kappa____ phi______ frames
    -      109.5165   45.0000  150.0000 27

#__ type_ start__ end____ width___ exp.time_
 29 omega   70.00   96.00   1.0000    1.0000
omega____ theta____ kappa____ phi______ frames
    -      109.5165   77.0000  150.0000 26

#__ type_ start__ end____ width___ exp.time_
 30 omega   72.00  101.00   1.0000    1.0000
omega____ theta____ kappa____ phi______ frames
    -      109.5165   61.0000  150.0000 29

#__ type_ start__ end____ width___ exp.time_
 31 omega   70.00  160.00   1.0000    1.0000
omega____ theta____ kappa____ phi______ frames
    -      109.5165   77.0000   90.0000 90

#__ type_ start__ end____ width___ exp.time_
 32 omega   71.00   96.00   1.0000    1.0000
omega____ theta____ kappa____ phi______ frames
    -      109.5165   77.0000  -90.0000 25

#__ type_ start__ end____ width___ exp.time_
 33 omega   71.00  178.00   1.0000    1.0000
omega____ theta____ kappa____ phi______ frames
    -      109.5165   77.0000 -120.0000 107

#__ type_ start__ end____ width___ exp.time_
 34 omega   74.00  150.00   1.0000    1.0000
omega____ theta____ kappa____ phi______ frames
    -      109.5165   56.0000 -172.0000 76

#__ type_ start__ end____ width___ exp.time_
 35 omega   70.00  147.00   1.0000    1.0000
omega____ theta____ kappa____ phi______ frames
    -      109.5165   77.0000 -150.0000 77

#__ type_ start__ end____ width___ exp.time_
 36 omega   70.00   96.00   1.0000    1.0000
omega____ theta____ kappa____ phi______ frames
    -      109.5165   77.0000 -180.0000 26

#__ type_ start__ end____ width___ exp.time_
 37 omega   45.00   91.00   1.0000    1.0000
omega____ theta____ kappa____ phi______ frames
    -       62.0000   72.0000 -176.6790 46

#__ type_ start__ end____ width___ exp.time_
 38 omega   24.00   50.00   1.0000    1.0000
omega____ theta____ kappa____ phi______ frames
    -       62.0000   66.0000  -66.3491 26

#__ type_ start__ end____ width___ exp.time_
 39 omega   26.00   55.00   1.0000    1.0000
omega____ theta____ kappa____ phi______ frames
    -       62.0000   68.0000  -35.7939 29

#__ type_ start__ end____ width___ exp.time_
 40 omega   24.00   88.00   1.0000    1.0000
omega____ theta____ kappa____ phi______ frames
    -       62.0000   77.0000   11.8559 64

#__ type_ start__ end____ width___ exp.time_
 41 omega   71.00  141.00   1.0000    1.0000
omega____ theta____ kappa____ phi______ frames
    -      109.5165   77.0000   60.0000 70

#__ type_ start__ end____ width___ exp.time_
 42 omega   71.00  173.00   1.0000    1.0000
omega____ theta____ kappa____ phi______ frames
    -      109.5165   77.0000   30.0000 102

#__ type_ start__ end____ width___ exp.time_
 43 omega   28.00  151.00   1.0000    1.0000
omega____ theta____ kappa____ phi______ frames
    -       66.0000   66.0000  134.1797 123

#__ type_ start__ end____ width___ exp.time_
 44 omega   22.00   49.00   1.0000    1.0000
omega____ theta____ kappa____ phi______ frames
    -       62.0000   78.0000  169.6284 27

#__ type_ start__ end____ width___ exp.time_
 45 omega   14.00   40.00   1.0000    1.0000
omega____ theta____ kappa____ phi______ frames
    -       54.0000   83.0000  110.5264 26

#__ type_ start__ end____ width___ exp.time_
 46 omega   18.00   43.00   1.0000    1.0000
omega____ theta____ kappa____ phi______ frames
    -       58.0000   81.0000   59.0378 25

#__ type_ start__ end____ width___ exp.time_
 47 omega    2.00   27.00   1.0000    1.0000
omega____ theta____ kappa____ phi______ frames
    -       46.0000   91.0000   47.1800 25

#__ type_ start__ end____ width___ exp.time_
 48 omega    6.00   31.00   1.0000    1.0000
omega____ theta____ kappa____ phi______ frames
    -       50.0000   90.0000  109.4617 25

#__ type_ start__ end____ width___ exp.time_
 49 omega   14.00   43.00   1.0000    1.0000
omega____ theta____ kappa____ phi______ frames
    -       54.0000   82.0000  -46.2020 29

#__ type_ start__ end____ width___ exp.time_
 50 omega   19.00   46.00   1.0000    1.0000
omega____ theta____ kappa____ phi______ frames
    -       58.0000   81.0000 -110.6255 27

#__ type_ start__ end____ width___ exp.time_
 51 omega    6.00   31.00   1.0000    1.0000
omega____ theta____ kappa____ phi______ frames
    -       50.0000   90.0000 -104.9088 25

#__ type_ start__ end____ width___ exp.time_
 52 omega  -83.00  -33.00   1.0000    1.0000
omega____ theta____ kappa____ phi______ frames
    -      -37.3333  125.0000   60.0000 50

#__ type_ start__ end____ width___ exp.time_
 53 omega  -83.00  -20.00   1.0000    1.0000
omega____ theta____ kappa____ phi______ frames
    -      -37.3333  125.0000 -180.0000 63

#__ type_ start__ end____ width___ exp.time_
 54 omega -120.00  -40.00   1.0000    1.0000
omega____ theta____ kappa____ phi______ frames
    -      -37.3333  -57.0000 -120.0000 80

#__ type_ start__ end____ width___ exp.time_
 55 omega -113.00  -73.00   1.0000    1.0000
omega____ theta____ kappa____ phi______ frames
    -      -37.3333 -125.0000  -30.0000 40

#__ type_ start__ end____ width___ exp.time_
 56 omega  -45.00    2.00   1.0000    1.0000
omega____ theta____ kappa____ phi______ frames
    -      -37.3333  -77.0000   90.0000 47

#__ type_ start__ end____ width___ exp.time_
 57 omega -120.00  -74.00   1.0000    1.0000
omega____ theta____ kappa____ phi______ frames
    -      -37.3333 -125.0000  150.0000 46

#__ type_ start__ end____ width___ exp.time_
 58 omega -129.00  -55.00   1.0000    1.0000
omega____ theta____ kappa____ phi______ frames
    -      -37.3333  -77.0000   90.0000 74
;
_diffrn_measurement_device 'four-circle diffractometer'
_diffrn_measurement_device_type 'SuperNova, Dual, Cu at zero, AtlasS2'
_diffrn_measurement_method '\w scans'
_diffrn_orient_matrix_UB_11 -0.1336757000
_diffrn_orient_matrix_UB_12 0.1469634000
_diffrn_orient_matrix_UB_13 0.0472130000
_diffrn_orient_matrix_UB_21 -0.1025172000
_diffrn_orient_matrix_UB_22 -0.0340766000
_diffrn_orient_matrix_UB_23 -0.0952960000
_diffrn_orient_matrix_UB_31 -0.0775147000
_diffrn_orient_matrix_UB_32 -0.0925499000
_diffrn_orient_matrix_UB_33 0.1161786000
_diffrn_radiation_monochromator mirror
_diffrn_radiation_probe x-ray
_diffrn_radiation_type CuK\a
_diffrn_radiation_wavelength 1.54184
_diffrn_reflns_av_R_equivalents 0.0253
_diffrn_reflns_av_unetI/netI 0.0223
_diffrn_reflns_Laue_measured_fraction_full 0.999
_diffrn_reflns_Laue_measured_fraction_max 0.985
_diffrn_reflns_limit_h_max 10
_diffrn_reflns_limit_h_min -10
_diffrn_reflns_limit_k_max 11
_diffrn_reflns_limit_k_min -11
_diffrn_reflns_limit_l_max 12
_diffrn_reflns_limit_l_min -12
_diffrn_reflns_number 10225
_diffrn_reflns_point_group_measured_fraction_full 0.999
_diffrn_reflns_point_group_measured_fraction_max 0.985
_diffrn_reflns_theta_full 67.684
_diffrn_reflns_theta_max 72.194
_diffrn_reflns_theta_min 4.521
_diffrn_source 'sealed X-ray tube'
_diffrn_source_type 'SuperNova (Cu) X-ray Source'
_exptl_absorpt_coefficient_mu 3.759
_exptl_absorpt_correction_T_max 1.00000
_exptl_absorpt_correction_T_min 0.72096
_exptl_absorpt_correction_type multi-scan
_exptl_absorpt_process_details
;
CrysAlisPro, Agilent Technologies,
Version 1.171.37.35 (release 13-08-2014 CrysAlis171 .NET)
(compiled Aug 13 2014,18:06:01)
Empirical absorption correction using spherical harmonics,
 implemented in SCALE3 ABSPACK scaling algorithm.
;
_exptl_crystal_colour yellow
_exptl_crystal_colour_primary yellow
_exptl_crystal_density_diffrn 1.869
_exptl_crystal_description prism
_exptl_crystal_F_000 424
_exptl_crystal_size_max 0.22
_exptl_crystal_size_mid 0.22
_exptl_crystal_size_min 0.1
_refine_diff_density_max 0.416
_refine_diff_density_min -0.375
_refine_diff_density_rms 0.056
_refine_ls_extinction_method none
_refine_ls_goodness_of_fit_ref 1.056
_refine_ls_hydrogen_treatment constr
_refine_ls_matrix_type full
_refine_ls_number_parameters 217
_refine_ls_number_reflns 2916
_refine_ls_number_restraints 0
_refine_ls_restrained_S_all 1.056
_refine_ls_R_factor_all 0.0326
_refine_ls_R_factor_gt 0.0300
_refine_ls_shift/su_max 0.000
_refine_ls_shift/su_mean 0.000
_refine_ls_structure_factor_coef Fsqd
_refine_ls_weighting_details 'w=1/[\s^2^(Fo^2^)+(0.0389P)^2^+0.4648P] where P=(Fo^2^+2Fc^2^)/3'
_refine_ls_weighting_scheme calc
_refine_ls_wR_factor_gt 0.0779
_refine_ls_wR_factor_ref 0.0801
_reflns_Friedel_coverage 0.000
_reflns_number_gt 2705
_reflns_number_total 2916
_reflns_threshold_expression 'I > 2\s(I)'
_cod_data_source_file ic6b02165_si_004.cif
_cod_data_source_block pylcul
_cod_original_cell_volume 751.17(5)
_cod_database_code 4345467
_shelxl_version_number 2014/6
_shelx_space_group_comment
;
The symmetry employed for this shelxl refinement is uniquely defined
by the following loop, which should always be used as a source of
symmetry information in preference to the above space-group names.
They are only intended as comments.
;
_reflns_odcompleteness_completeness 99.96
_reflns_odcompleteness_iscentric 1
_reflns_odcompleteness_theta 66.49
_olex2_refinement_description
;
1. Fixed Uiso
 At 1.2 times of:
  All C(H) groups, All C(H,H) groups
 At 1.5 times of:
  All C(H,H,H,H,H,H) groups
2. Others
 Fixed Sof: H5AA(0.5) H5AB(0.5) H5AC(0.5) H5BD(0.5) H5BE(0.5) H5BF(0.5)
3.a Riding coordinates:
 C5(H5AA,H5AB,H5AC,H5BD,H5BE,H5BF)
3.b Secondary CH2 refined with riding coordinates:
 C6(H6A,H6B), C12(H12A,H12B)
3.c Aromatic/amide H refined with riding coordinates:
 C1(H1), C2(H2), C4(H4), C7(H7), C8(H8), C9(H9), C10(H10)
;
_olex2_submission_special_instructions 'No special instructions were received'

loop_
_space_group_symop_operation_xyz
'x, y, z'
'-x, -y, -z'

loop_
_atom_site_label
_atom_site_type_symbol
_atom_site_fract_x
_atom_site_fract_y
_atom_site_fract_z
_atom_site_U_iso_or_equiv
_atom_site_adp_type
_atom_site_occupancy
_atom_site_site_symmetry_order
_atom_site_calc_flag
_atom_site_refinement_flags_posn
_atom_site_refinement_flags_occupancy
_atom_site_disorder_assembly
_atom_site_disorder_group
Cu1 Cu 0.27659(3) 0.47535(3) 0.36563(3) 0.02960(11) Uani 1 1 d . . . .
N1 N 0.47644(19) 0.54619(19) 0.21302(17) 0.0288(4) Uani 1 1 d . . . .
N2 N 0.4921(2) 0.70615(19) 0.03503(17) 0.0284(4) Uani 1 1 d . . . .
N3 N 0.14598(18) 0.61899(19) 0.25318(16) 0.0257(3) Uani 1 1 d . . . .
N4 N 0.37169(19) 0.32035(18) 0.48833(16) 0.0259(3) Uani 1 1 d . . . .
C1 C 0.6339(2) 0.5410(2) 0.1637(2) 0.0323(4) Uani 1 1 d . . . .
H1 H 0.7207 0.4794 0.1995 0.039 Uiso 1 1 calc R . . .
C2 C 0.6454(2) 0.6389(2) 0.0545(2) 0.0329(4) Uani 1 1 d . . . .
H2 H 0.7393 0.6567 0.0032 0.039 Uiso 1 1 calc R . . .
C3 C 0.3935(2) 0.6470(2) 0.13320(19) 0.0249(4) Uani 1 1 d . . . .
C4 C 0.2195(2) 0.6834(2) 0.15284(19) 0.0263(4) Uani 1 1 d . . . .
H4 H 0.1633 0.7516 0.0940 0.032 Uiso 1 1 calc R . . .
C5 C 0.4477(3) 0.8151(3) -0.0755(2) 0.0378(5) Uani 1 1 d . . . .
H5AA H 0.5406 0.8091 -0.1465 0.057 Uiso 0.5 1 d R P A 1
H5AB H 0.4081 0.9174 -0.0406 0.057 Uiso 0.5 1 d R P A 1
H5AC H 0.3654 0.7904 -0.1119 0.057 Uiso 0.5 1 d R P A 1
H5BD H 0.3355 0.8688 -0.0528 0.057 Uiso 0.5 1 d R P B 2
H5BE H 0.4679 0.7606 -0.1587 0.057 Uiso 0.5 1 d R P B 2
H5BF H 0.5107 0.8876 -0.0875 0.057 Uiso 0.5 1 d R P B 2
C6 C -0.0301(2) 0.6521(2) 0.2697(2) 0.0302(4) Uani 1 1 d . . . .
H6A H -0.0587 0.5571 0.2658 0.036 Uiso 1 1 calc R . . .
H6B H -0.0663 0.7191 0.1954 0.036 Uiso 1 1 calc R . . .
C7 C 0.5335(2) 0.2885(2) 0.4763(2) 0.0304(4) Uani 1 1 d . . . .
H7 H 0.5879 0.3464 0.4138 0.036 Uiso 1 1 calc R . . .
C8 C 0.6214(2) 0.1759(2) 0.5512(2) 0.0327(4) Uani 1 1 d . . . .
H8 H 0.7324 0.1574 0.5393 0.039 Uiso 1 1 calc R . . .
C9 C 0.5412(3) 0.0905(2) 0.6445(2) 0.0355(5) Uani 1 1 d . . . .
H9 H 0.5972 0.0139 0.6977 0.043 Uiso 1 1 calc R . . .
C10 C 0.3763(2) 0.1206(2) 0.6578(2) 0.0334(5) Uani 1 1 d . . . .
H10 H 0.3208 0.0632 0.7197 0.040 Uiso 1 1 calc R . . .
C11 C 0.2934(2) 0.2363(2) 0.57907(19) 0.0262(4) Uani 1 1 d . . . .
C12 C 0.1133(2) 0.2715(2) 0.5948(2) 0.0283(4) Uani 1 1 d . . . .
H12A H 0.0838 0.1770 0.5904 0.034 Uiso 1 1 calc R . . .
H12B H 0.0781 0.3389 0.5204 0.034 Uiso 1 1 calc R . . .
P1 P 0.03292(6) 0.15892(6) 0.21557(6) 0.03485(15) Uani 1 1 d . . . .
F1 F 0.16332(18) 0.23407(19) 0.24941(16) 0.0548(4) Uani 1 1 d . . . .
F2 F 0.0646(2) 0.0377(2) 0.3362(2) 0.0764(6) Uani 1 1 d . . . .
F3 F -0.0968(3) 0.0857(3) 0.1833(3) 0.1019(8) Uani 1 1 d . . . .
F4 F 0.0001(2) 0.2855(2) 0.09715(16) 0.0659(5) Uani 1 1 d . . . .
F5 F -0.10136(19) 0.2723(2) 0.32082(17) 0.0704(5) Uani 1 1 d . . . .
F6 F 0.1718(3) 0.0510(2) 0.1126(2) 0.0914(7) Uani 1 1 d . . . .

loop_
_atom_site_aniso_label
_atom_site_aniso_U_11
_atom_site_aniso_U_22
_atom_site_aniso_U_33
_atom_site_aniso_U_23
_atom_site_aniso_U_13
_atom_site_aniso_U_12
Cu1 0.02565(17) 0.03091(18) 0.02937(18) 0.00937(12) -0.00785(12) -0.00391(12)
N1 0.0228(8) 0.0319(9) 0.0302(9) 0.0065(7) -0.0059(7) -0.0064(7)
N2 0.0248(8) 0.0315(8) 0.0265(8) 0.0046(7) -0.0015(6) -0.0076(7)
N3 0.0165(7) 0.0308(8) 0.0275(8) 0.0025(7) -0.0038(6) -0.0039(6)
N4 0.0207(7) 0.0283(8) 0.0265(8) 0.0052(6) -0.0042(6) -0.0050(6)
C1 0.0202(9) 0.0379(11) 0.0374(11) 0.0040(9) -0.0070(8) -0.0059(8)
C2 0.0203(9) 0.0396(11) 0.0368(11) 0.0015(9) 0.0006(8) -0.0098(8)
C3 0.0217(9) 0.0273(9) 0.0236(9) 0.0030(7) -0.0031(7) -0.0048(7)
C4 0.0214(9) 0.0288(9) 0.0262(9) 0.0034(8) -0.0067(7) -0.0021(7)
C5 0.0366(11) 0.0375(12) 0.0332(11) 0.0135(9) -0.0014(9) -0.0078(9)
C6 0.0167(9) 0.0385(11) 0.0334(10) 0.0018(8) -0.0062(8) -0.0044(8)
C7 0.0227(9) 0.0353(10) 0.0308(10) 0.0071(8) -0.0032(8) -0.0077(8)
C8 0.0191(9) 0.0386(11) 0.0361(11) 0.0034(9) -0.0059(8) -0.0015(8)
C9 0.0280(10) 0.0344(11) 0.0365(11) 0.0117(9) -0.0074(9) 0.0011(8)
C10 0.0271(10) 0.0334(11) 0.0336(11) 0.0119(9) -0.0020(8) -0.0044(8)
C11 0.0212(9) 0.0287(10) 0.0257(9) 0.0020(8) -0.0030(7) -0.0039(7)
C12 0.0193(9) 0.0343(10) 0.0291(10) 0.0066(8) -0.0049(7) -0.0057(8)
P1 0.0231(3) 0.0365(3) 0.0433(3) 0.0068(2) -0.0074(2) -0.0069(2)
F1 0.0479(8) 0.0650(10) 0.0605(9) 0.0034(8) -0.0132(7) -0.0291(7)
F2 0.0614(11) 0.0622(10) 0.1054(15) 0.0500(10) -0.0314(10) -0.0192(9)
F3 0.0894(15) 0.137(2) 0.1198(18) 0.0212(16) -0.0501(14) -0.0807(15)
F4 0.0497(9) 0.0915(13) 0.0491(9) 0.0310(9) -0.0120(7) -0.0140(9)
F5 0.0443(9) 0.0785(12) 0.0596(10) 0.0137(9) 0.0147(8) 0.0082(8)
F6 0.0770(13) 0.0750(13) 0.1055(16) -0.0468(12) 0.0091(12) -0.0011(10)

loop_
_atom_type_symbol
_atom_type_description
_atom_type_scat_dispersion_real
_atom_type_scat_dispersion_imag
_atom_type_scat_source
C C 0.0181 0.0091 'International Tables Vol C Tables 4.2.6.8 and 6.1.1.4'
H H 0.0000 0.0000 'International Tables Vol C Tables 4.2.6.8 and 6.1.1.4'
Cu Cu -1.9646 0.5888 'International Tables Vol C Tables 4.2.6.8 and 6.1.1.4'
F F 0.0727 0.0534 'International Tables Vol C Tables 4.2.6.8 and 6.1.1.4'
N N 0.0311 0.0180 'International Tables Vol C Tables 4.2.6.8 and 6.1.1.4'
P P 0.2955 0.4335 'International Tables Vol C Tables 4.2.6.8 and 6.1.1.4'

loop_
_geom_angle_atom_site_label_1
_geom_angle_atom_site_label_2
_geom_angle_atom_site_label_3
_geom_angle
_geom_angle_site_symmetry_1
_geom_angle_site_symmetry_3
N3 Cu1 N1 80.81(6) . .
N4 Cu1 N1 109.15(6) . .
N4 Cu1 N3 169.57(7) . .
C1 N1 Cu1 152.52(14) . .
C3 N1 Cu1 102.04(12) . .
C3 N1 C1 105.42(16) . .
C2 N2 C5 125.34(17) . .
C3 N2 C2 106.68(16) . .
C3 N2 C5 127.93(17) . .
C4 N3 Cu1 117.13(13) . .
C4 N3 C6 117.81(16) . .
C6 N3 Cu1 124.94(13) . .
C7 N4 Cu1 116.06(13) . .
C11 N4 Cu1 125.82(13) . .
C11 N4 C7 118.03(16) . .
N1 C1 H1 125.0 . .
C2 C1 N1 110.06(18) . .
C2 C1 H1 125.0 . .
N2 C2 H2 126.8 . .
C1 C2 N2 106.50(18) . .
C1 C2 H2 126.8 . .
N1 C3 N2 111.35(16) . .
N1 C3 C4 121.93(17) . .
N2 C3 C4 126.72(17) . .
N3 C4 C3 118.06(17) . .
N3 C4 H4 121.0 . .
C3 C4 H4 121.0 . .
N2 C5 H5AA 109.5 . .
N2 C5 H5AB 109.5 . .
N2 C5 H5AC 109.5 . .
N2 C5 H5BD 109.5 . .
N2 C5 H5BE 109.5 . .
N2 C5 H5BF 109.5 . .
H5AA C5 H5AB 109.5 . .
H5AA C5 H5AC 109.5 . .
H5AB C5 H5AC 109.5 . .
H5BD C5 H5BE 109.5 . .
H5BD C5 H5BF 109.5 . .
H5BE C5 H5BF 109.5 . .
N3 C6 H6A 109.5 . .
N3 C6 H6B 109.5 . .
N3 C6 C12 110.81(16) . 2_566
H6A C6 H6B 108.1 . .
C12 C6 H6A 109.5 2_566 .
C12 C6 H6B 109.5 2_566 .
N4 C7 H7 118.2 . .
N4 C7 C8 123.55(19) . .
C8 C7 H7 118.2 . .
C7 C8 H8 120.8 . .
C7 C8 C9 118.43(18) . .
C9 C8 H8 120.8 . .
C8 C9 H9 120.5 . .
C8 C9 C10 118.91(19) . .
C10 C9 H9 120.5 . .
C9 C10 H10 119.9 . .
C9 C10 C11 120.17(19) . .
C11 C10 H10 119.9 . .
N4 C11 C10 120.91(17) . .
N4 C11 C12 118.67(16) . .
C10 C11 C12 120.42(18) . .
C6 C12 H12A 109.5 2_566 .
C6 C12 H12B 109.5 2_566 .
C11 C12 C6 110.62(16) . 2_566
C11 C12 H12A 109.5 . .
C11 C12 H12B 109.5 . .
H12A C12 H12B 108.1 . .
F1 P1 F4 89.11(9) . .
F2 P1 F1 89.76(10) . .
F2 P1 F4 178.18(12) . .
F2 P1 F5 89.33(10) . .
F3 P1 F1 179.47(13) . .
F3 P1 F2 90.17(12) . .
F3 P1 F4 90.95(12) . .
F3 P1 F5 90.55(13) . .
F3 P1 F6 92.24(14) . .
F5 P1 F1 88.93(10) . .
F5 P1 F4 89.23(9) . .
F6 P1 F1 88.29(10) . .
F6 P1 F2 90.93(13) . .
F6 P1 F4 90.45(12) . .
F6 P1 F5 177.21(12) . .

loop_
_geom_bond_atom_site_label_1
_geom_bond_atom_site_label_2
_geom_bond_distance
_geom_bond_site_symmetry_2
Cu1 N1 2.2900(17) .
Cu1 N3 1.9346(16) .
Cu1 N4 1.9165(16) .
N1 C1 1.365(3) .
N1 C3 1.325(2) .
N2 C2 1.364(3) .
N2 C3 1.358(3) .
N2 C5 1.463(3) .
N3 C4 1.276(3) .
N3 C6 1.473(2) .
N4 C7 1.356(2) .
N4 C11 1.348(3) .
C1 H1 0.9300 .
C1 C2 1.360(3) .
C2 H2 0.9300 .
C3 C4 1.451(3) .
C4 H4 0.9300 .
C5 H5AA 0.9600 .
C5 H5AB 0.9600 .
C5 H5AC 0.9600 .
C5 H5BD 0.9600 .
C5 H5BE 0.9600 .
C5 H5BF 0.9600 .
C6 H6A 0.9700 .
C6 H6B 0.9700 .
C6 C12 1.518(3) 2_566
C7 H7 0.9300 .
C7 C8 1.370(3) .
C8 H8 0.9300 .
C8 C9 1.379(3) .
C9 H9 0.9300 .
C9 C10 1.382(3) .
C10 H10 0.9300 .
C10 C11 1.390(3) .
C11 C12 1.506(2) .
C12 C6 1.518(3) 2_566
C12 H12A 0.9700 .
C12 H12B 0.9700 .
P1 F1 1.5936(15) .
P1 F2 1.5815(17) .
P1 F3 1.5709(18) .
P1 F4 1.5957(16) .
P1 F5 1.5933(16) .
P1 F6 1.5758(18) .
